data_2238384
loop_
_publ_author_name
'Jenkins, Darkus E.'
'Assefa, Zerihun'

_publ_section_title
;
 2-Diphenylphosphanyl-1-methyl-1<i>H</i>-benzimidazole
;
_journal_issue 8
_journal_name_full 'Acta Crystallographica Section E'
_journal_page_first o1364
_journal_paper_doi 10.1107/S1600536813020588
_journal_volume 69
_journal_year 2013
_chemical_formula_iupac 'C20 H18 N2 P'
_chemical_formula_moiety 'C20 H18 N2 P'
_chemical_formula_sum 'C20 H18 N2 P'
_chemical_formula_weight 317.33
_chemical_name_systematic
;
2-Diphenylphosphanyl-1-methyl-1<i>H</i>-benzimidazole
;
_space_group_IT_number 2
_symmetry_cell_setting triclinic
_symmetry_space_group_name_Hall '-P 1'
_symmetry_space_group_name_H-M 'P -1'
_atom_sites_solution_hydrogens geom
_atom_sites_solution_primary direct
_atom_sites_solution_secondary difmap
_audit_creation_method SHELXL-97
_cell_angle_alpha 74.215(7)
_cell_angle_beta 67.172(7)
_cell_angle_gamma 70.346(7)
_cell_formula_units_Z 2
_cell_length_a 9.574(2)
_cell_length_b 9.904(3)
_cell_length_c 10.513(3)
_cell_measurement_reflns_used 3787
_cell_measurement_temperature 200(2)
_cell_measurement_theta_max 24.04
_cell_measurement_theta_min 2.21
_cell_volume 853.7(4)
_computing_cell_refinement 'SAINT (Bruker, 2008)'
_computing_data_collection 'SMART Bruker, 2008)'
_computing_data_reduction 'SAINT (Bruker, 2008)'
_computing_molecular_graphics 'JMol (Hanson, 2010)'
_computing_publication_material 'publcif (Westrip, 2010)'
_computing_structure_refinement 'SHELXL97 (Sheldrick, 2008)'
_computing_structure_solution 'SHELXS97 (Sheldrick, 2008)'
_diffrn_ambient_temperature 200(2)
_diffrn_measured_fraction_theta_full 0.976
_diffrn_measured_fraction_theta_max 0.976
_diffrn_measurement_device_type 'Bruker SMART X2S'
_diffrn_measurement_method automatic
_diffrn_radiation_monochromator graphite
_diffrn_radiation_source 'fine-focus sealed tube'
_diffrn_radiation_type MoK\a
_diffrn_radiation_wavelength 0.71073
_diffrn_reflns_av_R_equivalents 0.0266
_diffrn_reflns_av_sigmaI/netI 0.0283
_diffrn_reflns_limit_h_max 11
_diffrn_reflns_limit_h_min -11
_diffrn_reflns_limit_k_max 11
_diffrn_reflns_limit_k_min -11
_diffrn_reflns_limit_l_max 12
_diffrn_reflns_limit_l_min -12
_diffrn_reflns_number 8036
_diffrn_reflns_theta_full 25.08
_diffrn_reflns_theta_max 25.08
_diffrn_reflns_theta_min 2.13
_diffrn_standards_interval_count 0
_diffrn_standards_interval_time 0
_diffrn_standards_number 0
_exptl_absorpt_coefficient_mu 0.162
_exptl_absorpt_correction_T_max 0.9920
_exptl_absorpt_correction_T_min 0.9235
_exptl_absorpt_correction_type multi-scan
_exptl_absorpt_process_details '(SADABS; Bruker, 2008)'
_exptl_crystal_colour colourless
_exptl_crystal_density_diffrn 1.235
_exptl_crystal_density_method 'not measured'
_exptl_crystal_description plate
_exptl_crystal_F_000 334
_exptl_crystal_size_max 0.50
_exptl_crystal_size_mid 0.50
_exptl_crystal_size_min 0.05
_refine_diff_density_max 0.297
_refine_diff_density_min -0.177
_refine_ls_extinction_method none
_refine_ls_goodness_of_fit_ref 1.061
_refine_ls_hydrogen_treatment mixed
_refine_ls_matrix_type full
_refine_ls_number_parameters 212
_refine_ls_number_reflns 2973
_refine_ls_number_restraints 0
_refine_ls_restrained_S_all 1.061
_refine_ls_R_factor_all 0.0481
_refine_ls_R_factor_gt 0.0404
_refine_ls_shift/su_max 0.000
_refine_ls_shift/su_mean 0.000
_refine_ls_structure_factor_coef Fsqd
_refine_ls_weighting_details 'calc w=1/[\s^2^(Fo^2^)+(0.0576P)^2^+0.2237P] where P=(Fo^2^+2Fc^2^)/3'
_refine_ls_weighting_scheme calc
_refine_ls_wR_factor_gt 0.1111
_refine_ls_wR_factor_ref 0.1177
_reflns_number_gt 2497
_reflns_number_total 2973
_reflns_threshold_expression I>2sigma(I)
_cod_data_source_file kp2457.cif
_cod_data_source_block I
_cod_original_cell_volume 853.6(4)
_cod_database_code 2238384
_cod_database_fobs_code 2238384

loop_
_symmetry_equiv_pos_as_xyz
'x, y, z'
'-x, -y, -z'

loop_
_atom_site_type_symbol
_atom_site_label
_atom_site_fract_x
_atom_site_fract_y
_atom_site_fract_z
_atom_site_U_iso_or_equiv
_atom_site_adp_type
_atom_site_calc_flag
_atom_site_refinement_flags
_atom_site_occupancy
_atom_site_symmetry_multiplicity
P P1 0.78385(6) 0.78051(5) 0.17374(6) 0.05124(19) Uani d . 1 1
N N1 0.70104(17) 0.53236(16) 0.18024(16) 0.0448(4) Uani d . 1 1
N N2 0.73242(17) 0.53550(18) 0.37950(16) 0.0511(4) Uani d . 1 1
C C1 0.73869(19) 0.6038(2) 0.24516(19) 0.0449(4) Uani d . 1 1
C C2 0.6711(2) 0.4084(2) 0.27610(19) 0.0461(4) Uani d . 1 1
C C3 0.6890(2) 0.4095(2) 0.4008(2) 0.0489(5) Uani d . 1 1
C C4 0.6339(3) 0.2909(2) 0.2604(2) 0.0617(5) Uani d . 1 1
H H4 0.6225 0.2878 0.1755 0.074 Uiso calc R 1 1
C C5 0.6143(3) 0.1788(3) 0.3722(3) 0.0731(6) Uani d . 1 1
H H5 0.5911 0.0965 0.3631 0.088 Uiso calc R 1 1
C C6 0.6276(3) 0.1836(3) 0.4966(3) 0.0754(7) Uani d . 1 1
H H6 0.6099 0.1060 0.5721 0.090 Uiso calc R 1 1
C C7 0.6658(3) 0.2977(3) 0.5147(2) 0.0668(6) Uani d . 1 1
H H7 0.6759 0.3001 0.6003 0.080 Uiso calc R 1 1
C C9 0.9911(2) 0.73075(19) 0.1591(2) 0.0454(4) Uani d . 1 1
C C10 1.0919(2) 0.5953(2) 0.1370(2) 0.0503(5) Uani d . 1 1
H H10 1.0539 0.5222 0.1285 0.060 Uiso calc R 1 1
C C11 1.2477(2) 0.5647(2) 0.1273(2) 0.0516(5) Uani d . 1 1
H H11 1.3154 0.4708 0.1129 0.062 Uiso calc R 1 1
C C12 1.3044(2) 0.6700(2) 0.1383(2) 0.0513(5) Uani d . 1 1
H H12 1.4110 0.6491 0.1320 0.062 Uiso calc R 1 1
C C13 1.2059(2) 0.8058(2) 0.1585(2) 0.0613(6) Uani d . 1 1
H H13 1.2453 0.8791 0.1646 0.074 Uiso calc R 1 1
C C14 1.0496(2) 0.8365(2) 0.1700(2) 0.0568(5) Uani d . 1 1
H H14 0.9821 0.9302 0.1855 0.068 Uiso calc R 1 1
C C15 0.7894(2) 0.79884(18) -0.0053(2) 0.0468(4) Uani d . 1 1
C C16 0.9256(2) 0.7847(2) -0.1200(2) 0.0578(5) Uani d . 1 1
H H16 1.0245 0.7596 -0.1067 0.069 Uiso calc R 1 1
C C17 0.9192(3) 0.8067(2) -0.2525(3) 0.0740(7) Uani d . 1 1
H H17 1.0133 0.7977 -0.3303 0.089 Uiso calc R 1 1
C C18 0.7758(3) 0.8418(2) -0.2731(3) 0.0763(7) Uani d . 1 1
H H18 0.7716 0.8549 -0.3646 0.092 Uiso calc R 1 1
C C19 0.6397(3) 0.8576(2) -0.1605(3) 0.0718(7) Uani d . 1 1
H H19 0.5410 0.8827 -0.1742 0.086 Uiso calc R 1 1
C C20 0.6462(2) 0.8373(2) -0.0282(2) 0.0578(5) Uani d . 1 1
H H20 0.5516 0.8497 0.0488 0.069 Uiso calc R 1 1
H H1 0.6977(18) 0.8932(17) 0.2303(16) 0.034(4) Uiso d . 1 1
C C8 0.7688(3) 0.5830(3) 0.4799(2) 0.0778(7) Uani d . 1 1
H H8A 0.7544 0.5131 0.5671 0.117 Uiso calc R 1 1
H H8B 0.6986 0.6788 0.4988 0.117 Uiso calc R 1 1
H H8C 0.8779 0.5893 0.4413 0.117 Uiso calc R 1 1

loop_
_atom_site_aniso_label
_atom_site_aniso_U_11
_atom_site_aniso_U_22
_atom_site_aniso_U_33
_atom_site_aniso_U_12
_atom_site_aniso_U_13
_atom_site_aniso_U_23
P1 0.0393(3) 0.0487(3) 0.0715(4) -0.0111(2) -0.0183(2) -0.0191(2)
N1 0.0434(8) 0.0496(9) 0.0467(8) -0.0197(7) -0.0167(7) -0.0035(7)
N2 0.0408(9) 0.0710(11) 0.0437(9) -0.0111(8) -0.0152(7) -0.0154(8)
C1 0.0306(9) 0.0546(11) 0.0493(11) -0.0093(8) -0.0109(8) -0.0138(8)
C2 0.0373(10) 0.0504(10) 0.0470(10) -0.0125(8) -0.0125(8) -0.0030(8)
C3 0.0342(9) 0.0585(11) 0.0471(11) -0.0068(8) -0.0116(8) -0.0071(9)
C4 0.0679(14) 0.0596(12) 0.0630(13) -0.0293(11) -0.0232(11) 0.0004(10)
C5 0.0784(16) 0.0574(13) 0.0799(17) -0.0289(11) -0.0242(13) 0.0062(11)
C6 0.0694(15) 0.0636(14) 0.0727(17) -0.0180(12) -0.0197(13) 0.0160(12)
C7 0.0553(13) 0.0822(16) 0.0469(12) -0.0070(11) -0.0174(10) 0.0013(11)
C9 0.0422(10) 0.0453(10) 0.0560(11) -0.0147(8) -0.0185(8) -0.0119(8)
C10 0.0459(11) 0.0459(10) 0.0682(13) -0.0160(8) -0.0203(9) -0.0158(9)
C11 0.0473(11) 0.0486(10) 0.0603(12) -0.0091(8) -0.0214(9) -0.0096(9)
C12 0.0430(10) 0.0607(12) 0.0564(12) -0.0194(9) -0.0237(9) -0.0007(9)
C13 0.0604(13) 0.0569(12) 0.0865(16) -0.0288(10) -0.0359(12) -0.0077(11)
C14 0.0539(12) 0.0441(10) 0.0845(15) -0.0140(9) -0.0312(11) -0.0148(10)
C15 0.0397(10) 0.0321(9) 0.0700(13) -0.0100(7) -0.0214(9) -0.0045(8)
C16 0.0466(11) 0.0498(11) 0.0705(14) -0.0014(9) -0.0218(10) -0.0098(10)
C17 0.0731(16) 0.0611(13) 0.0688(15) 0.0051(11) -0.0226(12) -0.0104(11)
C18 0.107(2) 0.0487(12) 0.0802(17) -0.0059(13) -0.0538(17) -0.0058(11)
C19 0.0771(17) 0.0552(13) 0.102(2) -0.0204(12) -0.0572(16) 0.0038(12)
C20 0.0460(11) 0.0485(11) 0.0820(15) -0.0189(9) -0.0268(11) 0.0018(10)
C8 0.0765(16) 0.111(2) 0.0616(14) -0.0232(14) -0.0293(12) -0.0298(14)

loop_
_atom_type_symbol
_atom_type_description
_atom_type_scat_dispersion_real
_atom_type_scat_dispersion_imag
_atom_type_scat_source
C C 0.0033 0.0016 'International Tables Vol C Tables 4.2.6.8 and 6.1.1.4'
H H 0.0000 0.0000 'International Tables Vol C Tables 4.2.6.8 and 6.1.1.4'
N N 0.0061 0.0033 'International Tables Vol C Tables 4.2.6.8 and 6.1.1.4'
P P 0.1023 0.0942 'International Tables Vol C Tables 4.2.6.8 and 6.1.1.4'

loop_
_geom_angle_atom_site_label_1
_geom_angle_atom_site_label_2
_geom_angle_atom_site_label_3
_geom_angle
C15 P1 C9 103.70(8)
C15 P1 C1 99.42(8)
C9 P1 C1 100.85(8)
C15 P1 H1 113.2(7)
C9 P1 H1 115.7(7)
C1 P1 H1 121.4(7)
C1 N1 C2 104.89(16)
C1 N2 C3 106.83(15)
C1 N2 C8 127.27(19)
C3 N2 C8 125.87(18)
N1 C1 N2 112.64(17)
N1 C1 P1 125.23(15)
N2 C1 P1 122.03(14)
C3 C2 C4 119.95(18)
C3 C2 N1 110.33(16)
C4 C2 N1 129.68(18)
N2 C3 C2 105.29(16)
N2 C3 C7 132.60(19)
C2 C3 C7 122.1(2)
C5 C4 C2 117.9(2)
C5 C4 H4 121.1
C2 C4 H4 121.1
C6 C5 C4 121.4(2)
C6 C5 H5 119.3
C4 C5 H5 119.3
C7 C6 C5 122.0(2)
C7 C6 H6 119.0
C5 C6 H6 119.0
C6 C7 C3 116.6(2)
C6 C7 H7 121.7
C3 C7 H7 121.7
C10 C9 C14 118.61(17)
C10 C9 P1 123.80(13)
C14 C9 P1 117.59(14)
C9 C10 C11 120.84(17)
C9 C10 H10 119.6
C11 C10 H10 119.6
C12 C11 C10 120.12(18)
C12 C11 H11 119.9
C10 C11 H11 119.9
C13 C12 C11 119.64(17)
C13 C12 H12 120.2
C11 C12 H12 120.2
C12 C13 C14 120.51(17)
C12 C13 H13 119.7
C14 C13 H13 119.7
C13 C14 C9 120.28(18)
C13 C14 H14 119.9
C9 C14 H14 119.9
C16 C15 C20 118.3(2)
C16 C15 P1 124.29(15)
C20 C15 P1 117.29(16)
C17 C16 C15 120.7(2)
C17 C16 H16 119.7
C15 C16 H16 119.7
C16 C17 C18 120.2(2)
C16 C17 H17 119.9
C18 C17 H17 119.9
C19 C18 C17 119.7(2)
C19 C18 H18 120.2
C17 C18 H18 120.2
C20 C19 C18 120.0(2)
C20 C19 H19 120.0
C18 C19 H19 120.0
C19 C20 C15 121.0(2)
C19 C20 H20 119.5
C15 C20 H20 119.5
N2 C8 H8A 109.5
N2 C8 H8B 109.5
H8A C8 H8B 109.5
N2 C8 H8C 109.5
H8A C8 H8C 109.5
H8B C8 H8C 109.5

loop_
_geom_bond_atom_site_label_1
_geom_bond_atom_site_label_2
_geom_bond_distance
P1 C15 1.823(2)
P1 C9 1.8304(19)
P1 C1 1.8321(19)
P1 H1 1.281(15)
N1 C1 1.312(2)
N1 C2 1.394(2)
N2 C1 1.378(2)
N2 C3 1.381(3)
N2 C8 1.457(3)
C2 C3 1.389(3)
C2 C4 1.392(3)
C3 C7 1.395(3)
C4 C5 1.381(3)
C4 H4 0.9500
C5 C6 1.377(4)
C5 H5 0.9500
C6 C7 1.376(3)
C6 H6 0.9500
C7 H7 0.9500
C9 C10 1.382(3)
C9 C14 1.390(2)
C10 C11 1.386(3)
C10 H10 0.9500
C11 C12 1.376(3)
C11 H11 0.9500
C12 C13 1.374(3)
C12 H12 0.9500
C13 C14 1.386(3)
C13 H13 0.9500
C14 H14 0.9500
C15 C16 1.387(3)
C15 C20 1.392(3)
C16 C17 1.373(3)
C16 H16 0.9500
C17 C18 1.386(3)
C17 H17 0.9500
C18 C19 1.375(4)
C18 H18 0.9500
C19 C20 1.373(3)
C19 H19 0.9500
C20 H20 0.9500
C8 H8A 0.9800
C8 H8B 0.9800
C8 H8C 0.9800
